data_4513927
loop_
_publ_author_name
'Yang, Wu-Lin'
'Li, Chun-Yan'
'Qin, Wen-Jing'
'Tang, Fei-Fei'
'Yu, Xingxin'
'Deng, Wei-Ping'

_publ_section_title
;
 Cu(I)-Catalyzed Chemoselective and Stereoselective [3 + 3] Cycloaddition
 of Azomethine Ylides with 2-Indolylnitroethylenes: Facile Access to
 Highly Substituted Tetrahydro-\g-Carbolines
;
_journal_issue 9
_journal_name_full 'ACS Catalysis'
_journal_page_first 5685
_journal_paper_doi 10.1021/acscatal.6b01596
_journal_volume 6
_journal_year 2016
_chemical_absolute_configuration ad
_chemical_formula_sum 'C21 H20 Cl N3 O4'
_chemical_formula_weight 413.85
_chemical_name_systematic
; 
 ? 
;
_space_group_crystal_system orthorhombic
_space_group_IT_number 19
_space_group_name_Hall 'P 2ac 2ab'
_space_group_name_H-M_alt 'P 21 21 21'
_symmetry_space_group_name_Hall 'P 2ac 2ab'
_symmetry_space_group_name_H-M 'P 21 21 21'
_atom_sites_solution_hydrogens mixed
_audit_creation_method SHELXL-2013
_cell_angle_alpha 90
_cell_angle_beta 90
_cell_angle_gamma 90
_cell_formula_units_Z 4
_cell_length_a 7.1807(16)
_cell_length_b 13.199(3)
_cell_length_c 19.659(4)
_cell_measurement_reflns_used 3851
_cell_measurement_temperature 133(2)
_cell_measurement_theta_max 54.190
_cell_measurement_theta_min 5.163
_cell_volume 1863.2(7)
_computing_cell_refinement 'Bruker SAINT'
_computing_data_collection 'Bruker APEX2'
_computing_data_reduction 'Bruker SAINT'
_computing_molecular_graphics 'Bruker SHELXTL'
_computing_publication_material 'Bruker SHELXTL'
_computing_structure_refinement 'SHELXL-2013 (Sheldrick, 2013)'
_computing_structure_solution 'SHELXS-97 (Sheldrick, 2008)'
_diffrn_ambient_temperature 133(2)
_diffrn_measured_fraction_theta_full 0.999
_diffrn_measured_fraction_theta_max 1.000
_diffrn_measurement_device_type 'Bruker APEX-II CCD'
_diffrn_measurement_method '\f and \w scans'
_diffrn_radiation_type MoK\a
_diffrn_radiation_wavelength 0.71073
_diffrn_reflns_av_R_equivalents 0.0573
_diffrn_reflns_av_unetI/netI 0.0496
_diffrn_reflns_Laue_measured_fraction_full 0.999
_diffrn_reflns_Laue_measured_fraction_max 1.000
_diffrn_reflns_limit_h_max 8
_diffrn_reflns_limit_h_min -8
_diffrn_reflns_limit_k_max 16
_diffrn_reflns_limit_k_min -16
_diffrn_reflns_limit_l_max 24
_diffrn_reflns_limit_l_min -24
_diffrn_reflns_number 13307
_diffrn_reflns_point_group_measured_fraction_full 0.999
_diffrn_reflns_point_group_measured_fraction_max 0.999
_diffrn_reflns_theta_full 25.242
_diffrn_reflns_theta_max 25.994
_diffrn_reflns_theta_min 2.072
_exptl_absorpt_coefficient_mu 0.241
_exptl_absorpt_correction_T_max 0.7456
_exptl_absorpt_correction_T_min 0.4663
_exptl_absorpt_correction_type multi-scan
_exptl_absorpt_process_details sadabs
_exptl_crystal_colour colorless
_exptl_crystal_density_diffrn 1.475
_exptl_crystal_description prismatic
_exptl_crystal_F_000 864
_exptl_crystal_size_max 0.211
_exptl_crystal_size_mid 0.154
_exptl_crystal_size_min 0.123
_refine_diff_density_max 0.237
_refine_diff_density_min -0.238
_refine_diff_density_rms 0.046
_refine_ls_abs_structure_details
; 
 Flack x determined using 1327 quotients [(I+)-(I-)]/[(I+)+(I-)] 
 (Parsons and Flack (2004), Acta Cryst. A60, s61). 
;
_refine_ls_abs_structure_Flack 0.05(4)
_refine_ls_extinction_method none
_refine_ls_goodness_of_fit_ref 1.025
_refine_ls_hydrogen_treatment mixed
_refine_ls_matrix_type full
_refine_ls_number_parameters 268
_refine_ls_number_reflns 3656
_refine_ls_number_restraints 0
_refine_ls_restrained_S_all 1.025
_refine_ls_R_factor_all 0.0408
_refine_ls_R_factor_gt 0.0354
_refine_ls_shift/su_max 0.000
_refine_ls_shift/su_mean 0.000
_refine_ls_structure_factor_coef Fsqd
_refine_ls_weighting_details 'w=1/[\s^2^(Fo^2^)+(0.0404P)^2^+0.3876P] where P=(Fo^2^+2Fc^2^)/3'
_refine_ls_weighting_scheme calc
_refine_ls_wR_factor_gt 0.0851
_refine_ls_wR_factor_ref 0.0888
_reflns_Friedel_coverage 0.732
_reflns_Friedel_fraction_full 0.999
_reflns_Friedel_fraction_max 0.999
_reflns_number_gt 3328
_reflns_number_total 3656
_reflns_threshold_expression 'I > 2\s(I)'
_cod_data_source_file cs6b01596_si_003.cif
_cod_data_source_block mo_dm15302_0m
_cod_depositor_comments 'Adding full bibliography for 4513926--4513927.cif.'
_cod_original_cell_volume 1863.1(7)
_cod_database_code 4513927
_shelx_space_group_comment
; 
The symmetry employed for this shelxl refinement is uniquely defined 
by the following loop, which should always be used as a source of 
symmetry information in preference to the above space-group names. 
They are only intended as comments. 
;
_shelxl_version_number 2013-4

loop_
_space_group_symop_operation_xyz
'x, y, z'
'-x+1/2, -y, z+1/2'
'-x, y+1/2, -z+1/2'
'x+1/2, -y+1/2, -z'

loop_
_atom_site_label
_atom_site_type_symbol
_atom_site_fract_x
_atom_site_fract_y
_atom_site_fract_z
_atom_site_U_iso_or_equiv
_atom_site_adp_type
_atom_site_occupancy
_atom_site_site_symmetry_order
_atom_site_calc_flag
_atom_site_refinement_flags_posn
_atom_site_refinement_flags_adp
Cl1 Cl 1.35183(10) 0.66752(5) 0.17717(4) 0.02449(19) Uani 1 1 d . .
N1 N 0.6177(3) 0.65423(17) 0.49340(11) 0.0182(5) Uani 1 1 d . .
N2 N 0.6774(3) 0.43807(18) 0.34603(12) 0.0171(5) Uani 1 1 d . .
N3 N 0.8300(3) 0.33012(19) 0.51378(12) 0.0213(5) Uani 1 1 d . .
O1 O 0.8770(4) 0.26403(17) 0.47411(12) 0.0394(6) Uani 1 1 d . .
O2 O 0.7937(3) 0.31485(18) 0.57337(11) 0.0366(6) Uani 1 1 d . .
O3 O 0.2367(3) 0.44493(16) 0.42804(11) 0.0247(5) Uani 1 1 d . .
O4 O 0.3123(3) 0.36846(15) 0.32961(10) 0.0206(5) Uani 1 1 d . .
C1 C 0.6143(4) 0.7168(2) 0.38624(15) 0.0180(6) Uani 1 1 d . .
C2 C 0.6180(4) 0.7942(2) 0.33726(15) 0.0208(6) Uani 1 1 d . .
H2 H 0.6091 0.7787 0.2902 0.025 Uiso 1 1 calc R U
C3 C 0.6346(5) 0.8929(2) 0.35882(15) 0.0236(6) Uani 1 1 d . .
H3 H 0.6369 0.9459 0.3261 0.028 Uiso 1 1 calc R U
C4 C 0.6481(4) 0.9169(2) 0.42805(16) 0.0237(6) Uani 1 1 d . .
H4 H 0.6629 0.9857 0.4413 0.028 Uiso 1 1 calc R U
C5 C 0.6406(4) 0.8427(2) 0.47754(15) 0.0215(6) Uani 1 1 d . .
H5 H 0.6479 0.8594 0.5245 0.026 Uiso 1 1 calc R U
C6 C 0.6219(4) 0.7428(2) 0.45628(14) 0.0177(6) Uani 1 1 d . .
C7 C 0.6137(4) 0.5737(2) 0.44796(13) 0.0164(6) Uani 1 1 d . .
C8 C 0.6132(4) 0.6089(2) 0.38281(13) 0.0169(6) Uani 1 1 d . .
C9 C 0.6449(4) 0.54285(19) 0.32176(14) 0.0166(5) Uani 1 1 d . .
H9 H 0.5348 0.5452 0.2907 0.020 Uiso 1 1 calc R U
C10 C 0.5608(4) 0.4050(2) 0.40250(14) 0.0175(6) Uani 1 1 d . .
H10 H 0.5913 0.3321 0.4111 0.021 Uiso 1 1 calc R U
C11 C 0.6173(4) 0.4639(2) 0.46659(14) 0.0173(6) Uani 1 1 d . .
H11 H 0.5278 0.4500 0.5045 0.021 Uiso 1 1 calc R U
C12 C 0.8168(4) 0.4367(2) 0.48840(15) 0.0200(6) Uani 1 1 d . .
H12A H 0.9017 0.4454 0.4492 0.024 Uiso 1 1 calc R U
H12B H 0.8574 0.4837 0.5247 0.024 Uiso 1 1 calc R U
C13 C 0.3512(4) 0.41074(19) 0.38989(14) 0.0173(6) Uani 1 1 d . .
C14 C 0.1166(4) 0.3548(2) 0.31484(16) 0.0249(6) Uani 1 1 d . .
H14A H 0.0556 0.3220 0.3536 0.037 Uiso 1 1 calc R U
H14B H 0.1028 0.3122 0.2743 0.037 Uiso 1 1 calc R U
H14C H 0.0589 0.4210 0.3066 0.037 Uiso 1 1 calc R U
C15 C 0.6216(4) 0.6495(2) 0.56692(14) 0.0218(6) Uani 1 1 d . .
H15A H 0.7444 0.6709 0.5833 0.033 Uiso 1 1 calc R U
H15B H 0.5973 0.5798 0.5817 0.033 Uiso 1 1 calc R U
H15C H 0.5259 0.6945 0.5856 0.033 Uiso 1 1 calc R U
C16 C 0.8212(4) 0.5761(2) 0.28416(14) 0.0173(6) Uani 1 1 d . .
C17 C 0.8341(4) 0.5699(2) 0.21392(14) 0.0201(6) Uani 1 1 d . .
H17 H 0.7302 0.5470 0.1882 0.024 Uiso 1 1 calc R U
C18 C 0.9976(4) 0.5969(2) 0.18075(16) 0.0217(6) Uani 1 1 d . .
H18 H 1.0062 0.5922 0.1326 0.026 Uiso 1 1 calc R U
C19 C 1.1474(4) 0.6306(2) 0.21834(15) 0.0194(6) Uani 1 1 d . .
C20 C 1.1387(4) 0.6375(2) 0.28863(14) 0.0203(6) Uani 1 1 d . .
H20 H 1.2428 0.6606 0.3141 0.024 Uiso 1 1 calc R U
C21 C 0.9749(4) 0.6099(2) 0.32081(16) 0.0203(6) Uani 1 1 d . .
H21 H 0.9673 0.6140 0.3690 0.024 Uiso 1 1 calc R U
H2A H 0.665(5) 0.400(3) 0.3125(18) 0.030(9) Uiso 1 1 d . .

loop_
_atom_site_aniso_label
_atom_site_aniso_U_11
_atom_site_aniso_U_22
_atom_site_aniso_U_33
_atom_site_aniso_U_23
_atom_site_aniso_U_13
_atom_site_aniso_U_12
Cl1 0.0208(3) 0.0248(3) 0.0278(4) 0.0056(3) 0.0064(3) -0.0013(3)
N1 0.0207(12) 0.0177(12) 0.0161(11) -0.0017(9) 0.0003(10) -0.0019(10)
N2 0.0183(13) 0.0168(11) 0.0162(12) -0.0021(9) 0.0036(10) -0.0001(10)
N3 0.0190(12) 0.0227(12) 0.0221(12) 0.0011(10) -0.0026(10) 0.0023(11)
O1 0.0594(17) 0.0251(12) 0.0338(14) -0.0010(10) 0.0067(13) 0.0122(12)
O2 0.0521(15) 0.0364(13) 0.0214(12) 0.0083(10) 0.0048(11) 0.0055(12)
O3 0.0172(10) 0.0293(12) 0.0275(11) -0.0082(9) 0.0032(10) 0.0008(9)
O4 0.0168(10) 0.0263(10) 0.0188(10) -0.0043(8) -0.0016(8) -0.0007(8)
C1 0.0159(14) 0.0196(14) 0.0186(14) -0.0009(11) 0.0010(12) -0.0004(11)
C2 0.0187(14) 0.0221(14) 0.0215(15) 0.0017(11) 0.0012(13) 0.0023(12)
C3 0.0199(14) 0.0216(14) 0.0293(16) 0.0049(12) 0.0021(14) 0.0005(13)
C4 0.0198(14) 0.0170(14) 0.0343(17) -0.0032(12) 0.0070(15) 0.0007(12)
C5 0.0186(13) 0.0234(14) 0.0225(15) -0.0045(12) 0.0038(12) 0.0004(14)
C6 0.0141(14) 0.0190(13) 0.0201(14) -0.0005(11) 0.0027(12) 0.0008(12)
C7 0.0130(13) 0.0195(14) 0.0167(14) -0.0027(11) -0.0002(11) -0.0004(11)
C8 0.0150(14) 0.0200(13) 0.0157(14) 0.0005(11) 0.0017(12) 0.0001(11)
C9 0.0172(13) 0.0175(13) 0.0151(13) -0.0007(11) -0.0005(13) 0.0001(12)
C10 0.0178(13) 0.0168(14) 0.0179(14) 0.0010(11) 0.0025(12) -0.0007(11)
C11 0.0168(14) 0.0204(13) 0.0147(13) -0.0012(11) 0.0006(12) -0.0005(11)
C12 0.0193(14) 0.0188(13) 0.0219(14) 0.0026(11) -0.0015(12) -0.0020(12)
C13 0.0199(14) 0.0140(12) 0.0181(13) 0.0019(11) -0.0014(13) -0.0012(12)
C14 0.0184(14) 0.0261(15) 0.0302(16) -0.0051(13) -0.0037(13) -0.0036(12)
C15 0.0260(15) 0.0243(15) 0.0152(13) -0.0028(12) 0.0019(13) -0.0007(13)
C16 0.0197(15) 0.0149(13) 0.0172(13) 0.0003(10) 0.0020(11) 0.0011(11)
C17 0.0209(15) 0.0213(14) 0.0182(14) -0.0020(11) -0.0024(12) 0.0003(12)
C18 0.0254(15) 0.0235(15) 0.0163(14) 0.0011(13) 0.0017(13) 0.0014(12)
C19 0.0196(14) 0.0159(13) 0.0229(14) 0.0045(11) 0.0041(13) 0.0010(12)
C20 0.0179(14) 0.0213(14) 0.0216(14) -0.0012(11) -0.0014(12) -0.0022(12)
C21 0.0218(14) 0.0234(15) 0.0158(14) -0.0015(12) 0.0011(13) 0.0016(12)

loop_
_atom_type_symbol
_atom_type_description
_atom_type_scat_dispersion_real
_atom_type_scat_dispersion_imag
_atom_type_scat_source
C C 0.0033 0.0016 'International Tables Vol C Tables 4.2.6.8 and 6.1.1.4'
H H 0.0000 0.0000 'International Tables Vol C Tables 4.2.6.8 and 6.1.1.4'
N N 0.0061 0.0033 'International Tables Vol C Tables 4.2.6.8 and 6.1.1.4'
O O 0.0106 0.0060 'International Tables Vol C Tables 4.2.6.8 and 6.1.1.4'
Cl Cl 0.1484 0.1585 'International Tables Vol C Tables 4.2.6.8 and 6.1.1.4'

loop_
_geom_angle_atom_site_label_1
_geom_angle_atom_site_label_2
_geom_angle_atom_site_label_3
_geom_angle
C6 N1 C7 108.0(2)
C6 N1 C15 124.4(2)
C7 N1 C15 127.6(2)
C10 N2 C9 115.8(2)
C10 N2 H2A 111(2)
C9 N2 H2A 107(2)
O2 N3 O1 123.9(3)
O2 N3 C12 117.6(2)
O1 N3 C12 118.5(2)
C13 O4 C14 115.6(2)
C2 C1 C6 119.2(3)
C2 C1 C8 134.0(3)
C6 C1 C8 106.7(2)
C3 C2 C1 118.7(3)
C3 C2 H2 120.7
C1 C2 H2 120.7
C2 C3 C4 121.3(3)
C2 C3 H3 119.3
C4 C3 H3 119.3
C5 C4 C3 121.4(3)
C5 C4 H4 119.3
C3 C4 H4 119.3
C4 C5 C6 117.7(3)
C4 C5 H5 121.1
C6 C5 H5 121.1
N1 C6 C5 130.4(3)
N1 C6 C1 107.9(2)
C5 C6 C1 121.6(3)
C8 C7 N1 110.1(2)
C8 C7 C11 124.1(2)
N1 C7 C11 125.7(2)
C7 C8 C1 107.3(2)
C7 C8 C9 123.5(2)
C1 C8 C9 128.1(3)
N2 C9 C8 108.0(2)
N2 C9 C16 107.1(2)
C8 C9 C16 110.2(2)
N2 C9 H9 110.5
C8 C9 H9 110.5
C16 C9 H9 110.5
N2 C10 C13 115.3(2)
N2 C10 C11 108.8(2)
C13 C10 C11 111.6(2)
N2 C10 H10 106.9
C13 C10 H10 106.9
C11 C10 H10 106.9
C7 C11 C10 106.6(2)
C7 C11 C12 108.0(2)
C10 C11 C12 110.9(2)
C7 C11 H11 110.4
C10 C11 H11 110.4
C12 C11 H11 110.4
N3 C12 C11 111.8(2)
N3 C12 H12A 109.3
C11 C12 H12A 109.3
N3 C12 H12B 109.3
C11 C12 H12B 109.3
H12A C12 H12B 107.9
O3 C13 O4 124.5(3)
O3 C13 C10 126.3(3)
O4 C13 C10 109.2(2)
O4 C14 H14A 109.5
O4 C14 H14B 109.5
H14A C14 H14B 109.5
O4 C14 H14C 109.5
H14A C14 H14C 109.5
H14B C14 H14C 109.5
N1 C15 H15A 109.5
N1 C15 H15B 109.5
H15A C15 H15B 109.5
N1 C15 H15C 109.5
H15A C15 H15C 109.5
H15B C15 H15C 109.5
C17 C16 C21 118.8(3)
C17 C16 C9 121.3(3)
C21 C16 C9 119.9(2)
C16 C17 C18 120.5(3)
C16 C17 H17 119.7
C18 C17 H17 119.7
C19 C18 C17 119.4(3)
C19 C18 H18 120.3
C17 C18 H18 120.3
C18 C19 C20 121.3(3)
C18 C19 Cl1 119.8(2)
C20 C19 Cl1 118.8(2)
C21 C20 C19 118.5(3)
C21 C20 H20 120.8
C19 C20 H20 120.8
C20 C21 C16 121.4(3)
C20 C21 H21 119.3
C16 C21 H21 119.3

loop_
_geom_bond_atom_site_label_1
_geom_bond_atom_site_label_2
_geom_bond_distance
Cl1 C19 1.745(3)
N1 C6 1.378(4)
N1 C7 1.389(3)
N1 C15 1.447(3)
N2 C10 1.458(4)
N2 C9 1.482(3)
N2 H2A 0.84(4)
N3 O2 1.217(3)
N3 O1 1.218(3)
N3 C12 1.496(4)
O3 C13 1.201(3)
O4 C13 1.339(3)
O4 C14 1.446(3)
C1 C2 1.405(4)
C1 C6 1.420(4)
C1 C8 1.425(4)
C2 C3 1.375(4)
C2 H2 0.9500
C3 C4 1.401(4)
C3 H3 0.9500
C4 C5 1.382(4)
C4 H4 0.9500
C5 C6 1.390(4)
C5 H5 0.9500
C7 C8 1.363(4)
C7 C11 1.495(4)
C8 C9 1.501(4)
C9 C16 1.530(4)
C9 H9 1.0000
C10 C13 1.527(4)
C10 C11 1.535(4)
C10 H10 1.0000
C11 C12 1.538(4)
C11 H11 1.0000
C12 H12A 0.9900
C12 H12B 0.9900
C14 H14A 0.9800
C14 H14B 0.9800
C14 H14C 0.9800
C15 H15A 0.9800
C15 H15B 0.9800
C15 H15C 0.9800
C16 C17 1.386(4)
C16 C21 1.391(4)
C17 C18 1.390(4)
C17 H17 0.9500
C18 C19 1.379(4)
C18 H18 0.9500
C19 C20 1.386(4)
C20 C21 1.385(4)
C20 H20 0.9500
C21 H21 0.9500

loop_
_geom_hbond_atom_site_label_D
_geom_hbond_atom_site_label_H
_geom_hbond_atom_site_label_A
_geom_hbond_distance_DH
_geom_hbond_distance_HA
_geom_hbond_distance_DA
_geom_hbond_angle_DHA
_geom_hbond_site_symmetry_A
C12 H12A O3 0.99 2.44 3.242(3) 137.7 1_655
C10 H10 O1 1.00 2.56 3.255(4) 126.5 .
C10 H10 Cl1 1.00 2.81 3.559(3) 132.1 3_745
C12 H12A O3 0.99 2.44 3.242(3) 137.7 1_655
C10 H10 O1 1.00 2.56 3.255(4) 126.5 .
C10 H10 Cl1 1.00 2.81 3.559(3) 132.1 3_745
C12 H12A O3 0.99 2.44 3.242(3) 137.7 1_655
C10 H10 O1 1.00 2.56 3.255(4) 126.5 .
C10 H10 Cl1 1.00 2.81 3.559(3) 132.1 3_745

loop_
_geom_torsion_atom_site_label_1
_geom_torsion_atom_site_label_2
_geom_torsion_atom_site_label_3
_geom_torsion_atom_site_label_4
_geom_torsion
C6 C1 C2 C3 2.0(4)
C8 C1 C2 C3 -174.3(3)
C1 C2 C3 C4 0.2(5)
C2 C3 C4 C5 -1.7(5)
C3 C4 C5 C6 1.0(4)
C7 N1 C6 C5 -174.6(3)
C15 N1 C6 C5 4.0(5)
C7 N1 C6 C1 1.9(3)
C15 N1 C6 C1 -179.5(3)
C4 C5 C6 N1 177.3(3)
C4 C5 C6 C1 1.2(4)
C2 C1 C6 N1 -179.6(3)
C8 C1 C6 N1 -2.4(3)
C2 C1 C6 C5 -2.7(4)
C8 C1 C6 C5 174.5(3)
C6 N1 C7 C8 -0.7(3)
C15 N1 C7 C8 -179.2(3)
C6 N1 C7 C11 177.0(3)
C15 N1 C7 C11 -1.5(4)
N1 C7 C8 C1 -0.8(3)
C11 C7 C8 C1 -178.6(3)
N1 C7 C8 C9 168.2(2)
C11 C7 C8 C9 -9.5(4)
C2 C1 C8 C7 178.6(3)
C6 C1 C8 C7 1.9(3)
C2 C1 C8 C9 10.2(6)
C6 C1 C8 C9 -166.4(3)
C10 N2 C9 C8 40.0(3)
C10 N2 C9 C16 158.6(2)
C7 C8 C9 N2 -0.7(4)
C1 C8 C9 N2 165.9(3)
C7 C8 C9 C16 -117.3(3)
C1 C8 C9 C16 49.3(4)
C9 N2 C10 C13 57.3(3)
C9 N2 C10 C11 -68.9(3)
C8 C7 C11 C10 -16.8(4)
N1 C7 C11 C10 165.8(3)
C8 C7 C11 C12 102.5(3)
N1 C7 C11 C12 -74.9(3)
N2 C10 C11 C7 51.9(3)
C13 C10 C11 C7 -76.4(3)
N2 C10 C11 C12 -65.4(3)
C13 C10 C11 C12 166.3(2)
O2 N3 C12 C11 -85.5(3)
O1 N3 C12 C11 94.9(3)
C7 C11 C12 N3 175.0(2)
C10 C11 C12 N3 -68.5(3)
C14 O4 C13 O3 -6.9(4)
C14 O4 C13 C10 171.3(2)
N2 C10 C13 O3 -133.7(3)
C11 C10 C13 O3 -9.0(4)
N2 C10 C13 O4 48.2(3)
C11 C10 C13 O4 172.9(2)
N2 C9 C16 C17 97.2(3)
C8 C9 C16 C17 -145.6(3)
N2 C9 C16 C21 -80.3(3)
C8 C9 C16 C21 36.8(3)
C21 C16 C17 C18 0.0(4)
C9 C16 C17 C18 -177.6(2)
C16 C17 C18 C19 -0.4(4)
C17 C18 C19 C20 0.5(4)
C17 C18 C19 Cl1 -178.5(2)
C18 C19 C20 C21 -0.2(4)
Cl1 C19 C20 C21 178.8(2)
C19 C20 C21 C16 -0.2(4)
C17 C16 C21 C20 0.3(4)
C9 C16 C21 C20 177.9(2)
